data_7012941
loop_
_publ_author_name
'Nogai, Stefan D.'
'Schmidbaur, Hubert'

_publ_section_title
;
 Preparation and structure of soluble complexes of the ternary
 compounds GaSBr and GaSeBr
;
_journal_issue 12
_journal_name_full 'Dalton Transactions'
_journal_page_first 2488
_journal_paper_doi 10.1039/b302815a
_journal_year 2003
_chemical_formula_sum 'C27 H39 Br3 Ga3 N3 S3'
_chemical_formula_weight 950.68
_space_group_IT_number 19
_symmetry_cell_setting orthorhombic
_symmetry_space_group_name_Hall 'P 2ac 2ab'
_symmetry_space_group_name_H-M 'P 21 21 21'
_atom_sites_solution_hydrogens geom
_atom_sites_solution_primary direct
_atom_sites_solution_secondary difmap
_audit_creation_method SHELXL-97
_cell_angle_alpha 90.00
_cell_angle_beta 90.00
_cell_angle_gamma 90.00
_cell_formula_units_Z 4
_cell_length_a 12.1740(2)
_cell_length_b 14.5494(3)
_cell_length_c 21.0291(5)
_cell_measurement_reflns_used 97033
_cell_measurement_temperature 143(2)
_cell_volume 3724.77(13)
_computing_cell_refinement SCALEPACK
_computing_data_collection XPRESS
_computing_data_reduction DENZO
_computing_molecular_graphics SHELXTL-PLUS
_computing_publication_material 'SHELXL-97 (Sheldrick, 1997)'
_computing_structure_refinement 'SHELXL-97 (Sheldrick, 1997)'
_computing_structure_solution 'SHELXS-97 (Sheldrick, 1990)'
_diffrn_ambient_temperature 143(2)
_diffrn_measured_fraction_theta_full 0.981
_diffrn_measured_fraction_theta_max 0.981
_diffrn_measurement_device_type 'NONIUS DIP 2020'
_diffrn_measurement_method phi-rotation
_diffrn_radiation_monochromator graphite
_diffrn_radiation_source 'fine-focus sealed tube'
_diffrn_radiation_type MoK\a
_diffrn_radiation_wavelength 0.71073
_diffrn_reflns_av_R_equivalents 0.1207
_diffrn_reflns_av_sigmaI/netI 0.0746
_diffrn_reflns_limit_h_max 15
_diffrn_reflns_limit_h_min -15
_diffrn_reflns_limit_k_max 18
_diffrn_reflns_limit_k_min -18
_diffrn_reflns_limit_l_max 26
_diffrn_reflns_limit_l_min -26
_diffrn_reflns_number 97033
_diffrn_reflns_theta_full 27.37
_diffrn_reflns_theta_max 27.37
_diffrn_reflns_theta_min 3.23
_exptl_absorpt_coefficient_mu 5.562
_exptl_absorpt_correction_T_max 0.733
_exptl_absorpt_correction_T_min 0.289
_exptl_absorpt_correction_type delabs
_exptl_crystal_colour colourless
_exptl_crystal_density_diffrn 1.695
_exptl_crystal_density_method 'not measured'
_exptl_crystal_description plates
_exptl_crystal_F_000 1872
_exptl_crystal_size_max 0.30
_exptl_crystal_size_mid 0.20
_exptl_crystal_size_min 0.10
_refine_diff_density_max 0.840
_refine_diff_density_min -0.841
_refine_diff_density_rms 0.106
_refine_ls_abs_structure_details 'Flack H D (1983), Acta Cryst. A39, 876-881'
_refine_ls_abs_structure_Flack -0.004(13)
_refine_ls_extinction_method none
_refine_ls_goodness_of_fit_ref 1.111
_refine_ls_hydrogen_treatment riding
_refine_ls_matrix_type full
_refine_ls_number_parameters 352
_refine_ls_number_reflns 8278
_refine_ls_number_restraints 0
_refine_ls_restrained_S_all 1.111
_refine_ls_R_factor_all 0.0755
_refine_ls_R_factor_gt 0.0561
_refine_ls_shift/su_max 0.001
_refine_ls_shift/su_mean 0.000
_refine_ls_structure_factor_coef Fsqd
_refine_ls_weighting_details 'calc w=1/[\s^2^(Fo^2^)+(0.0000P)^2^+4.5776P] where P=(Fo^2^+2Fc^2^)/3'
_refine_ls_weighting_scheme calc
_refine_ls_wR_factor_gt 0.0904
_refine_ls_wR_factor_ref 0.0988
_reflns_number_gt 6755
_reflns_number_total 8278
_reflns_threshold_expression >2sigma(I)
_cod_data_source_file b302815a.txt
_cod_data_source_block nog9
_cod_original_sg_symbol_H-M P2(1)2(1)2(1)
_cod_database_code 7012941

loop_
_symmetry_equiv_pos_as_xyz
'x, y, z'
'-x+1/2, -y, z+1/2'
'-x, y+1/2, -z+1/2'
'x+1/2, -y+1/2, -z'

loop_
_atom_site_label
_atom_site_type_symbol
_atom_site_fract_x
_atom_site_fract_y
_atom_site_fract_z
_atom_site_U_iso_or_equiv
_atom_site_adp_type
_atom_site_occupancy
_atom_site_symmetry_multiplicity
_atom_site_calc_flag
_atom_site_refinement_flags
_atom_site_disorder_assembly
_atom_site_disorder_group
Ga1 Ga -0.87991(6) -0.62606(5) -0.04948(4) 0.03411(18) Uani 1 1 d . . .
Br1 Br -1.02379(7) -0.61662(6) -0.12302(4) 0.0573(2) Uani 1 1 d . . .
Ga2 Ga -0.81228(6) -0.50196(5) 0.08706(3) 0.03304(17) Uani 1 1 d . . .
Br2 Br -0.67880(6) -0.59388(6) 0.13525(4) 0.0534(2) Uani 1 1 d . . .
Ga3 Ga -0.73920(7) -0.42846(5) -0.05930(4) 0.0396(2) Uani 1 1 d . . .
Br3 Br -0.60385(8) -0.34439(6) -0.11314(5) 0.0663(3) Uani 1 1 d . . .
S3 S -0.71822(14) -0.57555(12) -0.08294(9) 0.0410(4) Uani 1 1 d . . .
S1 S -0.94759(14) -0.57851(14) 0.04213(9) 0.0431(5) Uani 1 1 d . . .
S2 S -0.74762(17) -0.37695(13) 0.03934(9) 0.0456(5) Uani 1 1 d . . .
N11 N -0.8590(4) -0.7636(4) -0.0441(3) 0.0323(13) Uani 1 1 d . . .
C12 C -0.7581(6) -0.7999(5) -0.0400(4) 0.048(2) Uani 1 1 d . . .
H12A H -0.6965 -0.7599 -0.0380 0.057 Uiso 1 1 calc R . .
C13 C -0.7414(6) -0.8927(5) -0.0388(4) 0.053(2) Uani 1 1 d . . .
H13A H -0.6686 -0.9155 -0.0348 0.064 Uiso 1 1 calc R . .
C14 C -0.8265(6) -0.9536(5) -0.0431(3) 0.0381(16) Uani 1 1 d . . .
C15 C -0.9298(6) -0.9145(5) -0.0447(4) 0.0428(18) Uani 1 1 d . . .
H15A H -0.9927 -0.9531 -0.0451 0.051 Uiso 1 1 calc R . .
C16 C -0.9435(5) -0.8203(5) -0.0456(4) 0.0424(19) Uani 1 1 d . . .
H16A H -1.0157 -0.7957 -0.0474 0.051 Uiso 1 1 calc R . .
N21 N -0.8929(4) -0.4525(4) 0.1638(3) 0.0339(13) Uani 1 1 d . . .
C22 C -0.9011(6) -0.4972(5) 0.2184(3) 0.0467(18) Uani 1 1 d . . .
H22A H -0.8606 -0.5525 0.2236 0.056 Uiso 1 1 calc R . .
C23 C -0.9649(6) -0.4675(5) 0.2673(4) 0.049(2) Uani 1 1 d . . .
H23A H -0.9651 -0.5008 0.3061 0.059 Uiso 1 1 calc R . .
C24 C -1.0286(6) -0.3908(5) 0.2616(3) 0.0379(16) Uani 1 1 d . . .
C25 C -1.0190(8) -0.3445(6) 0.2054(4) 0.069(3) Uani 1 1 d . . .
H25A H -1.0591 -0.2892 0.1994 0.083 Uiso 1 1 calc R . .
C26 C -0.9526(6) -0.3763(6) 0.1575(4) 0.055(2) Uani 1 1 d . . .
H26A H -0.9490 -0.3429 0.1188 0.066 Uiso 1 1 calc R . .
N31 N -0.8737(5) -0.3858(4) -0.1075(3) 0.0433(15) Uani 1 1 d . . .
C32 C -0.9558(6) -0.3418(5) -0.0797(3) 0.0396(17) Uani 1 1 d . . .
H32A H -0.9531 -0.3317 -0.0351 0.048 Uiso 1 1 calc R . .
C33 C -1.0448(6) -0.3100(5) -0.1135(4) 0.0437(18) Uani 1 1 d . . .
H33A H -1.1012 -0.2773 -0.0920 0.052 Uiso 1 1 calc R . .
C34 C -1.0537(6) -0.3250(5) -0.1781(4) 0.0430(19) Uani 1 1 d . . .
C35 C -0.9678(8) -0.3694(7) -0.2056(4) 0.068(3) Uani 1 1 d . . .
H35A H -0.9680 -0.3795 -0.2502 0.081 Uiso 1 1 calc R . .
C36 C -0.8813(8) -0.3997(6) -0.1703(4) 0.069(3) Uani 1 1 d . . .
H36A H -0.8240 -0.4322 -0.1912 0.082 Uiso 1 1 calc R . .
C111 C -0.8088(6) -1.0566(5) -0.0476(4) 0.051(2) Uani 1 1 d . . .
C112 C -0.7084(11) -1.0873(7) -0.0135(8) 0.173(8) Uani 1 1 d . . .
H11A H -0.6434 -1.0617 -0.0345 0.260 Uiso 1 1 calc R . .
H11B H -0.7045 -1.1545 -0.0142 0.260 Uiso 1 1 calc R . .
H11C H -0.7112 -1.0658 0.0306 0.260 Uiso 1 1 calc R . .
C113 C -0.8937(14) -1.1062(8) -0.0069(9) 0.180(8) Uani 1 1 d . . .
H11D H -0.9674 -1.0939 -0.0236 0.271 Uiso 1 1 calc R . .
H11E H -0.8888 -1.0842 0.0371 0.271 Uiso 1 1 calc R . .
H11F H -0.8795 -1.1725 -0.0080 0.271 Uiso 1 1 calc R . .
C114 C -0.818(2) -1.0854(8) -0.1101(6) 0.321(19) Uani 1 1 d . . .
H11G H -0.7611 -1.0552 -0.1359 0.482 Uiso 1 1 calc R . .
H11H H -0.8905 -1.0694 -0.1266 0.482 Uiso 1 1 calc R . .
H11I H -0.8077 -1.1522 -0.1122 0.482 Uiso 1 1 calc R . .
C211 C -1.1013(7) -0.3506(6) 0.3130(3) 0.051(2) Uani 1 1 d . . .
C212 C -1.0453(8) -0.2640(7) 0.3391(5) 0.092(4) Uani 1 1 d . . .
H21A H -1.0367 -0.2190 0.3048 0.139 Uiso 1 1 calc R . .
H21B H -0.9728 -0.2802 0.3561 0.139 Uiso 1 1 calc R . .
H21C H -1.0904 -0.2376 0.3731 0.139 Uiso 1 1 calc R . .
C213 C -1.1135(9) -0.4190(7) 0.3692(4) 0.083(3) Uani 1 1 d . . .
H21D H -1.1505 -0.4749 0.3543 0.124 Uiso 1 1 calc R . .
H21E H -1.1571 -0.3905 0.4031 0.124 Uiso 1 1 calc R . .
H21F H -1.0406 -0.4349 0.3856 0.124 Uiso 1 1 calc R . .
C214 C -1.2136(6) -0.3262(7) 0.2872(4) 0.069(3) Uani 1 1 d . . .
H21G H -1.2493 -0.3818 0.2708 0.104 Uiso 1 1 calc R . .
H21H H -1.2057 -0.2813 0.2528 0.104 Uiso 1 1 calc R . .
H21I H -1.2585 -0.2998 0.3213 0.104 Uiso 1 1 calc R . .
C311 C -1.1503(7) -0.2896(6) -0.2162(4) 0.059(2) Uani 1 1 d . . .
C312 C -1.1482(8) -0.1856(7) -0.2174(4) 0.077(3) Uani 1 1 d . . .
H31A H -1.1480 -0.1620 -0.1738 0.115 Uiso 1 1 calc R . .
H31B H -1.2133 -0.1628 -0.2398 0.115 Uiso 1 1 calc R . .
H31C H -1.0818 -0.1646 -0.2395 0.115 Uiso 1 1 calc R . .
C313 C -1.1503(9) -0.3232(8) -0.2853(4) 0.089(4) Uani 1 1 d . . .
H31D H -1.1516 -0.3906 -0.2860 0.133 Uiso 1 1 calc R . .
H31E H -1.0839 -0.3012 -0.3068 0.133 Uiso 1 1 calc R . .
H31F H -1.2154 -0.2994 -0.3073 0.133 Uiso 1 1 calc R . .
C314 C -1.2575(8) -0.3211(8) -0.1848(5) 0.086(3) Uani 1 1 d . . .
H31G H -1.2584 -0.3013 -0.1402 0.128 Uiso 1 1 calc R . .
H31H H -1.2626 -0.3882 -0.1868 0.128 Uiso 1 1 calc R . .
H31I H -1.3201 -0.2938 -0.2072 0.128 Uiso 1 1 calc R . .

loop_
_atom_site_aniso_label
_atom_site_aniso_U_11
_atom_site_aniso_U_22
_atom_site_aniso_U_33
_atom_site_aniso_U_23
_atom_site_aniso_U_13
_atom_site_aniso_U_12
Ga1 0.0320(4) 0.0347(4) 0.0357(4) -0.0012(4) -0.0013(3) 0.0030(3)
Br1 0.0538(5) 0.0625(5) 0.0554(5) -0.0016(5) -0.0219(4) 0.0119(4)
Ga2 0.0315(4) 0.0373(4) 0.0303(4) 0.0013(3) 0.0006(3) -0.0014(3)
Br2 0.0379(4) 0.0727(6) 0.0497(5) 0.0123(4) 0.0022(4) 0.0170(4)
Ga3 0.0501(5) 0.0332(4) 0.0355(4) 0.0028(4) 0.0128(4) 0.0004(4)
Br3 0.0882(7) 0.0381(4) 0.0724(6) 0.0047(4) 0.0429(5) -0.0102(4)
S3 0.0409(10) 0.0340(10) 0.0483(11) 0.0013(9) 0.0141(8) 0.0014(8)
S1 0.0302(9) 0.0533(11) 0.0459(12) -0.0099(10) 0.0062(8) -0.0068(8)
S2 0.0613(12) 0.0406(10) 0.0350(10) -0.0011(9) 0.0070(9) -0.0142(10)
N11 0.031(3) 0.032(3) 0.034(3) 0.001(3) -0.003(2) 0.003(2)
C12 0.025(4) 0.042(4) 0.076(6) 0.005(4) -0.003(4) -0.001(3)
C13 0.034(4) 0.041(4) 0.085(6) 0.001(4) -0.006(4) 0.007(3)
C14 0.035(4) 0.036(4) 0.044(4) -0.001(3) -0.001(3) -0.004(3)
C15 0.033(4) 0.040(4) 0.055(5) 0.005(4) -0.002(3) -0.003(3)
C16 0.019(3) 0.048(5) 0.060(5) 0.002(4) -0.004(3) 0.002(3)
N21 0.038(3) 0.033(3) 0.030(3) 0.004(3) 0.001(3) 0.004(3)
C22 0.066(5) 0.044(4) 0.030(4) 0.007(4) 0.006(4) 0.010(4)
C23 0.061(5) 0.051(5) 0.035(5) 0.010(4) 0.010(4) 0.018(4)
C24 0.042(4) 0.040(4) 0.032(4) -0.009(3) 0.005(3) -0.007(3)
C25 0.087(7) 0.064(6) 0.057(6) 0.024(5) 0.030(5) 0.046(5)
C26 0.073(6) 0.052(5) 0.040(5) 0.022(4) 0.016(4) 0.028(4)
N31 0.062(4) 0.041(3) 0.028(3) -0.001(3) 0.013(3) 0.015(3)
C32 0.052(4) 0.035(4) 0.032(4) 0.002(3) 0.013(3) 0.004(3)
C33 0.058(5) 0.040(4) 0.033(4) 0.001(3) 0.010(4) 0.016(4)
C34 0.062(5) 0.035(4) 0.033(4) 0.007(3) 0.007(4) 0.004(4)
C35 0.094(7) 0.087(7) 0.022(4) 0.001(4) 0.009(4) 0.042(6)
C36 0.086(6) 0.084(7) 0.036(5) -0.002(5) 0.015(5) 0.040(6)
C111 0.045(4) 0.029(4) 0.079(6) -0.010(4) -0.001(4) -0.004(3)
C112 0.158(13) 0.031(6) 0.33(2) 0.010(9) -0.133(14) 0.020(7)
C113 0.227(17) 0.040(7) 0.27(2) 0.011(10) 0.101(17) 0.002(10)
C114 0.84(6) 0.063(8) 0.056(8) -0.029(7) -0.026(18) 0.159(19)
C211 0.060(5) 0.059(5) 0.033(4) -0.008(4) 0.004(4) 0.007(4)
C212 0.083(7) 0.094(8) 0.100(9) -0.073(7) 0.001(6) 0.004(6)
C213 0.108(8) 0.098(8) 0.043(5) 0.011(5) 0.029(5) 0.020(7)
C214 0.047(5) 0.101(8) 0.059(6) -0.002(5) 0.014(4) 0.023(5)
C311 0.081(7) 0.061(6) 0.033(5) -0.005(4) 0.003(4) 0.021(5)
C312 0.091(8) 0.086(8) 0.053(6) 0.008(5) 0.007(5) 0.034(6)
C313 0.112(9) 0.105(9) 0.049(6) 0.008(6) -0.014(6) 0.031(7)
C314 0.064(6) 0.120(10) 0.072(7) 0.013(6) -0.016(5) -0.009(7)

loop_
_atom_type_symbol
_atom_type_description
_atom_type_scat_dispersion_real
_atom_type_scat_dispersion_imag
_atom_type_scat_source
C C 0.0033 0.0016 'International Tables Vol C Tables 4.2.6.8 and 6.1.1.4'
H H 0.0000 0.0000 'International Tables Vol C Tables 4.2.6.8 and 6.1.1.4'
N N 0.0061 0.0033 'International Tables Vol C Tables 4.2.6.8 and 6.1.1.4'
S S 0.1246 0.1234 'International Tables Vol C Tables 4.2.6.8 and 6.1.1.4'
Ga Ga 0.2307 1.6083 'International Tables Vol C Tables 4.2.6.8 and 6.1.1.4'
Br Br -0.2901 2.4595 'International Tables Vol C Tables 4.2.6.8 and 6.1.1.4'

loop_
_geom_angle_atom_site_label_1
_geom_angle_atom_site_label_2
_geom_angle_atom_site_label_3
_geom_angle
_geom_angle_site_symmetry_1
_geom_angle_site_symmetry_3
_geom_angle_publ_flag
N11 Ga1 S1 107.99(17) . . ?
N11 Ga1 S3 103.55(15) . . ?
S1 Ga1 S3 120.33(8) . . ?
N11 Ga1 Br1 100.92(15) . . ?
S1 Ga1 Br1 106.20(6) . . ?
S3 Ga1 Br1 115.81(7) . . ?
N21 Ga2 S1 99.16(17) . . ?
N21 Ga2 S2 103.96(16) . . ?
S1 Ga2 S2 119.04(8) . . ?
N21 Ga2 Br2 101.28(15) . . ?
S1 Ga2 Br2 114.65(7) . . ?
S2 Ga2 Br2 114.73(6) . . ?
N31 Ga3 S2 109.20(16) . . ?
N31 Ga3 S3 106.13(18) . . ?
S2 Ga3 S3 123.03(8) . . ?
N31 Ga3 Br3 99.60(17) . . ?
S2 Ga3 Br3 108.02(6) . . ?
S3 Ga3 Br3 108.37(6) . . ?
Ga3 S3 Ga1 98.45(7) . . ?
Ga2 S1 Ga1 104.71(7) . . ?
Ga3 S2 Ga2 99.38(8) . . ?
C16 N11 C12 118.0(6) . . ?
C16 N11 Ga1 121.3(4) . . ?
C12 N11 Ga1 120.6(5) . . ?
N11 C12 C13 121.8(7) . . ?
N11 C12 H12A 119.1 . . ?
C13 C12 H12A 119.1 . . ?
C12 C13 C14 121.8(7) . . ?
C12 C13 H13A 119.1 . . ?
C14 C13 H13A 119.1 . . ?
C13 C14 C15 115.1(6) . . ?
C13 C14 C111 122.5(7) . . ?
C15 C14 C111 122.4(6) . . ?
C16 C15 C14 121.3(6) . . ?
C16 C15 H15A 119.3 . . ?
C14 C15 H15A 119.3 . . ?
N11 C16 C15 121.8(6) . . ?
N11 C16 H16A 119.1 . . ?
C15 C16 H16A 119.1 . . ?
C22 N21 C26 117.0(6) . . ?
C22 N21 Ga2 123.7(5) . . ?
C26 N21 Ga2 118.8(5) . . ?
N21 C22 C23 122.9(7) . . ?
N21 C22 H22A 118.5 . . ?
C23 C22 H22A 118.5 . . ?
C22 C23 C24 121.2(7) . . ?
C22 C23 H23A 119.4 . . ?
C24 C23 H23A 119.4 . . ?
C23 C24 C25 115.5(7) . . ?
C23 C24 C211 125.9(7) . . ?
C25 C24 C211 118.5(7) . . ?
C24 C25 C26 121.3(7) . . ?
C24 C25 H25A 119.3 . . ?
C26 C25 H25A 119.3 . . ?
N21 C26 C25 122.0(7) . . ?
N21 C26 H26A 119.0 . . ?
C25 C26 H26A 119.0 . . ?
C32 N31 C36 117.1(7) . . ?
C32 N31 Ga3 122.6(5) . . ?
C36 N31 Ga3 120.3(5) . . ?
N31 C32 C33 122.0(7) . . ?
N31 C32 H32A 119.0 . . ?
C33 C32 H32A 119.0 . . ?
C32 C33 C34 121.1(7) . . ?
C32 C33 H33A 119.4 . . ?
C34 C33 H33A 119.4 . . ?
C35 C34 C33 115.7(7) . . ?
C35 C34 C311 122.4(7) . . ?
C33 C34 C311 121.9(7) . . ?
C34 C35 C36 121.2(8) . . ?
C34 C35 H35A 119.4 . . ?
C36 C35 H35A 119.4 . . ?
N31 C36 C35 122.8(8) . . ?
N31 C36 H36A 118.6 . . ?
C35 C36 H36A 118.6 . . ?
C114 C111 C112 115.6(13) . . ?
C114 C111 C14 110.4(8) . . ?
C112 C111 C14 112.6(7) . . ?
C114 C111 C113 109.7(14) . . ?
C112 C111 C113 98.3(10) . . ?
C14 C111 C113 109.7(7) . . ?
C111 C112 H11A 109.5 . . ?
C111 C112 H11B 109.5 . . ?
H11A C112 H11B 109.5 . . ?
C111 C112 H11C 109.5 . . ?
H11A C112 H11C 109.5 . . ?
H11B C112 H11C 109.5 . . ?
C111 C113 H11D 109.5 . . ?
C111 C113 H11E 109.5 . . ?
H11D C113 H11E 109.5 . . ?
C111 C113 H11F 109.5 . . ?
H11D C113 H11F 109.5 . . ?
H11E C113 H11F 109.5 . . ?
C111 C114 H11G 109.5 . . ?
C111 C114 H11H 109.5 . . ?
H11G C114 H11H 109.5 . . ?
C111 C114 H11I 109.5 . . ?
H11G C114 H11I 109.5 . . ?
H11H C114 H11I 109.5 . . ?
C214 C211 C24 111.2(6) . . ?
C214 C211 C212 109.8(8) . . ?
C24 C211 C212 108.2(7) . . ?
C214 C211 C213 109.7(7) . . ?
C24 C211 C213 110.6(7) . . ?
C212 C211 C213 107.3(8) . . ?
C211 C212 H21A 109.5 . . ?
C211 C212 H21B 109.5 . . ?
H21A C212 H21B 109.5 . . ?
C211 C212 H21C 109.5 . . ?
H21A C212 H21C 109.5 . . ?
H21B C212 H21C 109.5 . . ?
C211 C213 H21D 109.5 . . ?
C211 C213 H21E 109.5 . . ?
H21D C213 H21E 109.5 . . ?
C211 C213 H21F 109.5 . . ?
H21D C213 H21F 109.5 . . ?
H21E C213 H21F 109.5 . . ?
C211 C214 H21G 109.5 . . ?
C211 C214 H21H 109.5 . . ?
H21G C214 H21H 109.5 . . ?
C211 C214 H21I 109.5 . . ?
H21G C214 H21I 109.5 . . ?
H21H C214 H21I 109.5 . . ?
C34 C311 C312 109.6(8) . . ?
C34 C311 C314 109.4(7) . . ?
C312 C311 C314 108.7(8) . . ?
C34 C311 C313 113.1(7) . . ?
C312 C311 C313 107.6(8) . . ?
C314 C311 C313 108.2(8) . . ?
C311 C312 H31A 109.5 . . ?
C311 C312 H31B 109.5 . . ?
H31A C312 H31B 109.5 . . ?
C311 C312 H31C 109.5 . . ?
H31A C312 H31C 109.5 . . ?
H31B C312 H31C 109.5 . . ?
C311 C313 H31D 109.5 . . ?
C311 C313 H31E 109.5 . . ?
H31D C313 H31E 109.5 . . ?
C311 C313 H31F 109.5 . . ?
H31D C313 H31F 109.5 . . ?
H31E C313 H31F 109.5 . . ?
C311 C314 H31G 109.5 . . ?
C311 C314 H31H 109.5 . . ?
H31G C314 H31H 109.5 . . ?
C311 C314 H31I 109.5 . . ?
H31G C314 H31I 109.5 . . ?
H31H C314 H31I 109.5 . . ?

loop_
_geom_bond_atom_site_label_1
_geom_bond_atom_site_label_2
_geom_bond_distance
_geom_bond_site_symmetry_2
_geom_bond_publ_flag
Ga1 N11 2.020(5) . ?
Ga1 S1 2.206(2) . ?
Ga1 S3 2.2159(18) . ?
Ga1 Br1 2.3407(10) . ?
Ga2 N21 2.021(5) . ?
Ga2 S1 2.2015(19) . ?
Ga2 S2 2.222(2) . ?
Ga2 Br2 2.3358(10) . ?
Ga3 N31 2.023(6) . ?
Ga3 S2 2.208(2) . ?
Ga3 S3 2.212(2) . ?
Ga3 Br3 2.3438(11) . ?
N11 C16 1.320(8) . ?
N11 C12 1.340(8) . ?
C12 C13 1.365(10) . ?
C12 H12A 0.9500 . ?
C13 C14 1.367(10) . ?
C13 H13A 0.9500 . ?
C14 C15 1.381(9) . ?
C14 C111 1.516(9) . ?
C15 C16 1.380(10) . ?
C15 H15A 0.9500 . ?
C16 H16A 0.9500 . ?
N21 C22 1.323(8) . ?
N21 C26 1.332(8) . ?
C22 C23 1.358(9) . ?
C22 H22A 0.9500 . ?
C23 C24 1.365(10) . ?
C23 H23A 0.9500 . ?
C24 C25 1.365(10) . ?
C24 C211 1.516(10) . ?
C25 C26 1.371(10) . ?
C25 H25A 0.9500 . ?
C26 H26A 0.9500 . ?
N31 C32 1.323(8) . ?
N31 C36 1.341(9) . ?
C32 C33 1.376(10) . ?
C32 H32A 0.9500 . ?
C33 C34 1.380(10) . ?
C33 H33A 0.9500 . ?
C34 C35 1.360(10) . ?
C34 C311 1.513(11) . ?
C35 C36 1.361(11) . ?
C35 H35A 0.9500 . ?
C36 H36A 0.9500 . ?
C111 C114 1.385(14) . ?
C111 C112 1.485(13) . ?
C111 C113 1.524(15) . ?
C112 H11A 0.9800 . ?
C112 H11B 0.9800 . ?
C112 H11C 0.9800 . ?
C113 H11D 0.9800 . ?
C113 H11E 0.9800 . ?
C113 H11F 0.9800 . ?
C114 H11G 0.9800 . ?
C114 H11H 0.9800 . ?
C114 H11I 0.9800 . ?
C211 C214 1.513(11) . ?
C211 C212 1.534(11) . ?
C211 C213 1.552(11) . ?
C212 H21A 0.9800 . ?
C212 H21B 0.9800 . ?
C212 H21C 0.9800 . ?
C213 H21D 0.9800 . ?
C213 H21E 0.9800 . ?
C213 H21F 0.9800 . ?
C214 H21G 0.9800 . ?
C214 H21H 0.9800 . ?
C214 H21I 0.9800 . ?
C311 C312 1.513(12) . ?
C311 C314 1.533(12) . ?
C311 C313 1.534(12) . ?
C312 H31A 0.9800 . ?
C312 H31B 0.9800 . ?
C312 H31C 0.9800 . ?
C313 H31D 0.9800 . ?
C313 H31E 0.9800 . ?
C313 H31F 0.9800 . ?
C314 H31G 0.9800 . ?
C314 H31H 0.9800 . ?
C314 H31I 0.9800 . ?

loop_
_geom_torsion_atom_site_label_1
_geom_torsion_atom_site_label_2
_geom_torsion_atom_site_label_3
_geom_torsion_atom_site_label_4
_geom_torsion
_geom_torsion_site_symmetry_1
_geom_torsion_site_symmetry_2
_geom_torsion_site_symmetry_3
_geom_torsion_site_symmetry_4
_geom_torsion_publ_flag
N31 Ga3 S3 Ga1 -58.33(18) . . . . ?
S2 Ga3 S3 Ga1 68.27(11) . . . . ?
Br3 Ga3 S3 Ga1 -164.53(6) . . . . ?
N11 Ga1 S3 Ga3 -164.33(17) . . . . ?
S1 Ga1 S3 Ga3 -43.73(11) . . . . ?
Br1 Ga1 S3 Ga3 86.23(8) . . . . ?
N21 Ga2 S1 Ga1 173.94(17) . . . . ?
S2 Ga2 S1 Ga1 62.29(11) . . . . ?
Br2 Ga2 S1 Ga1 -79.09(9) . . . . ?
N11 Ga1 S1 Ga2 109.32(17) . . . . ?
S3 Ga1 S1 Ga2 -9.06(12) . . . . ?
Br1 Ga1 S1 Ga2 -143.12(7) . . . . ?
N31 Ga3 S2 Ga2 98.47(19) . . . . ?
S3 Ga3 S2 Ga2 -26.78(12) . . . . ?
Br3 Ga3 S2 Ga2 -154.13(6) . . . . ?
N21 Ga2 S2 Ga3 -153.12(17) . . . . ?
S1 Ga2 S2 Ga3 -44.12(11) . . . . ?
Br2 Ga2 S2 Ga3 97.23(8) . . . . ?
S1 Ga1 N11 C16 73.2(6) . . . . ?
S3 Ga1 N11 C16 -158.1(5) . . . . ?
Br1 Ga1 N11 C16 -38.0(6) . . . . ?
S1 Ga1 N11 C12 -108.0(6) . . . . ?
S3 Ga1 N11 C12 20.6(6) . . . . ?
Br1 Ga1 N11 C12 140.8(6) . . . . ?
C16 N11 C12 C13 1.3(12) . . . . ?
Ga1 N11 C12 C13 -177.5(6) . . . . ?
N11 C12 C13 C14 1.6(13) . . . . ?
C12 C13 C14 C15 -4.0(12) . . . . ?
C12 C13 C14 C111 174.5(8) . . . . ?
C13 C14 C15 C16 3.7(12) . . . . ?
C111 C14 C15 C16 -174.7(8) . . . . ?
C12 N11 C16 C15 -1.5(11) . . . . ?
Ga1 N11 C16 C15 177.3(6) . . . . ?
C14 C15 C16 N11 -1.1(13) . . . . ?
S1 Ga2 N21 C22 88.6(6) . . . . ?
S2 Ga2 N21 C22 -148.3(6) . . . . ?
Br2 Ga2 N21 C22 -29.0(6) . . . . ?
S1 Ga2 N21 C26 -83.0(6) . . . . ?
S2 Ga2 N21 C26 40.2(6) . . . . ?
Br2 Ga2 N21 C26 159.5(5) . . . . ?
C26 N21 C22 C23 -1.3(11) . . . . ?
Ga2 N21 C22 C23 -173.0(6) . . . . ?
N21 C22 C23 C24 2.9(13) . . . . ?
C22 C23 C24 C25 -3.3(12) . . . . ?
C22 C23 C24 C211 -178.9(8) . . . . ?
C23 C24 C25 C26 2.6(14) . . . . ?
C211 C24 C25 C26 178.5(8) . . . . ?
C22 N21 C26 C25 0.5(12) . . . . ?
Ga2 N21 C26 C25 172.6(7) . . . . ?
C24 C25 C26 N21 -1.3(15) . . . . ?
S2 Ga3 N31 C32 -5.9(6) . . . . ?
S3 Ga3 N31 C32 128.7(5) . . . . ?
Br3 Ga3 N31 C32 -118.9(5) . . . . ?
S2 Ga3 N31 C36 172.5(6) . . . . ?
S3 Ga3 N31 C36 -52.9(7) . . . . ?
Br3 Ga3 N31 C36 59.5(7) . . . . ?
C36 N31 C32 C33 -1.0(11) . . . . ?
Ga3 N31 C32 C33 177.5(5) . . . . ?
N31 C32 C33 C34 1.6(12) . . . . ?
C32 C33 C34 C35 -2.3(12) . . . . ?
C32 C33 C34 C311 -179.2(7) . . . . ?
C33 C34 C35 C36 2.4(14) . . . . ?
C311 C34 C35 C36 179.3(9) . . . . ?
C32 N31 C36 C35 1.1(13) . . . . ?
Ga3 N31 C36 C35 -177.4(8) . . . . ?
C34 C35 C36 N31 -1.9(16) . . . . ?
C13 C14 C111 C114 -99.6(16) . . . . ?
C15 C14 C111 C114 78.7(16) . . . . ?
C13 C14 C111 C112 31.1(13) . . . . ?
C15 C14 C111 C112 -150.6(10) . . . . ?
C13 C14 C111 C113 139.4(11) . . . . ?
C15 C14 C111 C113 -42.2(13) . . . . ?
C23 C24 C211 C214 -134.0(8) . . . . ?
C25 C24 C211 C214 50.5(11) . . . . ?
C23 C24 C211 C212 105.3(9) . . . . ?
C25 C24 C211 C212 -70.1(11) . . . . ?
C23 C24 C211 C213 -11.9(11) . . . . ?
C25 C24 C211 C213 172.6(8) . . . . ?
C35 C34 C311 C312 -110.2(9) . . . . ?
C33 C34 C311 C312 66.5(10) . . . . ?
C35 C34 C311 C314 130.6(9) . . . . ?
C33 C34 C311 C314 -52.7(11) . . . . ?
C35 C34 C311 C313 9.9(13) . . . . ?
C33 C34 C311 C313 -173.4(8) . . . . ?
